data_7230897
loop_
_publ_author_name
'Mazur, Liliana'
'S\;aczewski, Jaros\/law'
'Jarzembska, Katarzyna N.'
'Szwarc-Karabyka, Katarzyna'
'Paprocka, Renata'
'Modzelewska-Banachiewicz, Bo\.zena'

_publ_section_title
;
 Synthesis, structural characterization and reactivity of new
 trisubstituted N1-acylamidrazones: solid state and solution studies
;
_journal_issue 29
_journal_name_full CrystEngComm
_journal_page_first 4179
_journal_paper_doi 10.1039/C8CE00701B
_journal_volume 20
_journal_year 2018
_chemical_formula_moiety 'C19 H15 N5 O3'
_chemical_formula_sum 'C19 H15 N5 O3'
_chemical_formula_weight 361.36
_chemical_name_systematic '2-{2-[pyridin-2-yl(pyridin-2-ylamino)methylidene]hydrazinecarbonyl}benzoic acid'
_space_group_IT_number 14
_space_group_name_Hall '-P 2yn'
_space_group_name_H-M_alt 'P 1 21/n 1'
_symmetry_cell_setting monoclinic
_symmetry_space_group_name_Hall '-P 2yn'
_symmetry_space_group_name_H-M 'P 1 21/n 1'
_atom_sites_solution_hydrogens geom
_atom_sites_solution_primary direct
_atom_sites_solution_secondary difmap
_audit_creation_method SHELXL-97
_audit_update_record
;
2018-02-08 deposited with the CCDC.
2018-06-15 downloaded from the CCDC.
;
_cell_angle_alpha 90.00
_cell_angle_beta 104.793(8)
_cell_angle_gamma 90.00
_cell_formula_units_Z 4
_cell_length_a 10.5625(9)
_cell_length_b 11.9958(10)
_cell_length_c 14.2676(10)
_cell_measurement_reflns_used 3231
_cell_measurement_temperature 100(1)
_cell_measurement_theta_max 28.0720
_cell_measurement_theta_min 2.7660
_cell_volume 1747.9(3)
_computing_cell_refinement
;
CrysAlisPro, Oxford Diffraction Ltd.,
Version 1.171.33.64 (release 22-03-2010 CrysAlis171 .NET)
(compiled Mar 22 2010,13:57:49)
;
_computing_data_collection
;
CrysAlisPro, Oxford Diffraction Ltd.,
Version 1.171.33.64 (release 22-03-2010 CrysAlis171 .NET)
(compiled Mar 22 2010,13:57:49)
;
_computing_data_reduction
;
CrysAlisPro, Oxford Diffraction Ltd.,
Version 1.171.33.64 (release 22-03-2010 CrysAlis171 .NET)
(compiled Mar 22 2010,13:57:49)
;
_computing_molecular_graphics 'SHELXTL/PC (Sheldrick, 2008) and Mercury 3.3 (Macrae et al., 2006)'
_computing_publication_material 'SHELXL97 and enCIFer (Allen et al., 2004)'
_computing_structure_refinement 'SHELXL-97 (Sheldrick, 2008)'
_computing_structure_solution 'SHELXS-97 (Sheldrick, 2008)'
_diffrn_ambient_temperature 100(1)
_diffrn_detector_area_resol_mean 8.4221
_diffrn_measured_fraction_theta_full 0.999
_diffrn_measured_fraction_theta_max 0.999
_diffrn_measurement_device_type 'Xcalibur, Sapphire2, large Be window'
_diffrn_measurement_method '\w scans'
_diffrn_radiation_monochromator graphite
_diffrn_radiation_source 'fine-focus sealed tube'
_diffrn_radiation_type MoK\a
_diffrn_radiation_wavelength 0.71073
_diffrn_reflns_av_R_equivalents 0.0602
_diffrn_reflns_av_sigmaI/netI 0.0660
_diffrn_reflns_limit_h_max 10
_diffrn_reflns_limit_h_min -13
_diffrn_reflns_limit_k_max 14
_diffrn_reflns_limit_k_min -14
_diffrn_reflns_limit_l_max 17
_diffrn_reflns_limit_l_min -16
_diffrn_reflns_number 12747
_diffrn_reflns_theta_full 26.37
_diffrn_reflns_theta_max 26.37
_diffrn_reflns_theta_min 2.75
_exptl_absorpt_coefficient_mu 0.097
_exptl_absorpt_correction_T_max 1.00000
_exptl_absorpt_correction_T_min 0.56554
_exptl_absorpt_correction_type multi-scan
_exptl_absorpt_process_details
;
CrysAlisPro, Agilent Technologies,
Version 1.171.37.35g (release 09-12-2014 CrysAlis171 .NET)
(compiled Dec  9 2014,15:38:47)
Empirical absorption correction using spherical harmonics,
 implemented in SCALE3 ABSPACK scaling algorithm.
;
_exptl_crystal_colour yellow
_exptl_crystal_density_diffrn 1.373
_exptl_crystal_density_method 'not measured'
_exptl_crystal_description needle
_exptl_crystal_F_000 752
_exptl_crystal_recrystallization_method 'Re-crystallisation from solvent: methanol'
_exptl_crystal_size_max 0.60
_exptl_crystal_size_mid 0.13
_exptl_crystal_size_min 0.04
_refine_diff_density_max 0.765
_refine_diff_density_min -0.276
_refine_diff_density_rms 0.069
_refine_ls_extinction_method none
_refine_ls_goodness_of_fit_ref 1.036
_refine_ls_hydrogen_treatment mixed
_refine_ls_matrix_type full
_refine_ls_number_parameters 255
_refine_ls_number_reflns 3568
_refine_ls_number_restraints 0
_refine_ls_restrained_S_all 1.036
_refine_ls_R_factor_all 0.1104
_refine_ls_R_factor_gt 0.0713
_refine_ls_shift/su_max 0.004
_refine_ls_shift/su_mean 0.001
_refine_ls_structure_factor_coef Fsqd
_refine_ls_weighting_details 'calc w=1/[\s^2^(Fo^2^)+(0.0889P)^2^+1.2389P] where P=(Fo^2^+2Fc^2^)/3'
_refine_ls_weighting_scheme calc
_refine_ls_wR_factor_gt 0.1724
_refine_ls_wR_factor_ref 0.2033
_reflns_number_gt 2362
_reflns_number_total 3568
_reflns_threshold_expression >2sigma(I)
_cod_data_source_file c8ce00701b2.cif
_cod_data_source_block 2
_cod_depositor_comments 'Adding full bibliography for 7230893--7230899.cif.'
_cod_original_cell_volume 1747.9(2)
_cod_original_sg_symbol_H-M 'P 21/n'
_cod_database_code 7230897

loop_
_symmetry_equiv_pos_as_xyz
'x, y, z'
'-x+1/2, y+1/2, -z+1/2'
'-x, -y, -z'
'x-1/2, -y-1/2, z-1/2'

loop_
_atom_site_label
_atom_site_type_symbol
_atom_site_fract_x
_atom_site_fract_y
_atom_site_fract_z
_atom_site_U_iso_or_equiv
_atom_site_adp_type
_atom_site_occupancy
_atom_site_symmetry_multiplicity
_atom_site_calc_flag
_atom_site_refinement_flags
C1 C 0.2580(3) 0.8786(2) 0.1467(2) 0.0291(7) Uani 1 1 d .
C2 C 0.5926(3) 0.9390(3) 0.1769(2) 0.0381(8) Uani 1 1 d .
C3 C 0.5911(3) 0.8522(3) 0.0094(2) 0.0424(8) Uani 1 1 d .
C4 C 0.6787(4) 0.8277(3) -0.0441(2) 0.0418(8) Uani 1 1 d .
H4 H 0.7668 0.8451 -0.0198 0.050 Uiso 1 1 calc R
C5 C 0.6374(4) 0.7783(3) -0.1323(2) 0.0434(8) Uani 1 1 d .
H5 H 0.6969 0.7614 -0.1684 0.052 Uiso 1 1 calc R
C6 C 0.5056(4) 0.7535(3) -0.1680(3) 0.0549(10) Uani 1 1 d .
H6 H 0.4739 0.7191 -0.2279 0.066 Uiso 1 1 calc R
C7 C 0.4223(4) 0.7826(3) -0.1095(2) 0.0464(9) Uani 1 1 d .
H7 H 0.3332 0.7679 -0.1315 0.056 Uiso 1 1 calc R
C8 C 0.6962(3) 0.9882(3) 0.2555(2) 0.0419(8) Uani 1 1 d .
C9 C 0.6700(3) 1.0319(3) 0.3409(2) 0.0414(8) Uani 1 1 d .
H9 H 0.5860 1.0320 0.3502 0.050 Uiso 1 1 calc R
C10 C 0.7751(4) 1.0742(3) 0.4093(3) 0.0526(10) Uani 1 1 d .
H10 H 0.7617 1.1029 0.4666 0.063 Uiso 1 1 calc R
C11 C 0.8979(4) 1.0752(3) 0.3960(3) 0.0578(11) Uani 1 1 d .
H11 H 0.9683 1.1047 0.4424 0.069 Uiso 1 1 calc R
C12 C 0.9134(4) 1.0314(3) 0.3121(3) 0.0560(10) Uani 1 1 d .
H12 H 0.9975 1.0313 0.3029 0.067 Uiso 1 1 calc R
C13 C 0.1621(3) 0.8243(2) 0.06304(19) 0.0255(6) Uani 1 1 d .
C14 C 0.1334(2) 0.7105(2) 0.05929(18) 0.0240(6) Uani 1 1 d .
C15 C 0.0443(3) 0.6677(2) -0.02176(19) 0.0297(7) Uani 1 1 d .
H15 H 0.0247 0.5920 -0.0244 0.036 Uiso 1 1 calc R
C16 C -0.0160(3) 0.7360(2) -0.0989(2) 0.0333(7) Uani 1 1 d .
H16 H -0.0744 0.7061 -0.1531 0.040 Uiso 1 1 calc R
C17 C 0.0114(3) 0.8479(2) -0.0942(2) 0.0365(7) Uani 1 1 d .
H17 H -0.0297 0.8943 -0.1452 0.044 Uiso 1 1 calc R
C18 C 0.1000(3) 0.8922(3) -0.0140(2) 0.0355(7) Uani 1 1 d .
H18 H 0.1182 0.9682 -0.0117 0.043 Uiso 1 1 calc R
C19 C 0.2038(3) 0.6358(2) 0.13957(19) 0.0264(6) Uani 1 1 d .
N1 N 0.3744(2) 0.8931(2) 0.1267(2) 0.0371(6) Uani 1 1 d .
N2 N 0.4776(3) 0.9383(2) 0.19444(18) 0.0375(6) Uani 1 1 d .
N3 N 0.6396(3) 0.9026(2) 0.10232(19) 0.0402(7) Uani 1 1 d .
N4 N 0.4672(3) 0.8307(2) -0.02314(19) 0.0465(7) Uani 1 1 d .
N5 N 0.8168(3) 0.9879(2) 0.2409(2) 0.0447(7) Uani 1 1 d .
O1 O 0.2259(2) 0.90914(16) 0.22039(14) 0.0354(5) Uani 1 1 d .
O2 O 0.1502(2) 0.53593(17) 0.13632(16) 0.0410(6) Uani 1 1 d .
O3 O 0.29970(19) 0.66404(15) 0.20060(13) 0.0319(5) Uani 1 1 d .
H1N H 0.398(3) 0.866(3) 0.070(2) 0.038 Uiso 1 1 d .
H2O H 0.200(4) 0.492(3) 0.184(3) 0.074(13) Uiso 1 1 d .
H3N H 0.726(4) 0.916(3) 0.113(3) 0.049(10) Uiso 1 1 d .

loop_
_atom_site_aniso_label
_atom_site_aniso_U_11
_atom_site_aniso_U_22
_atom_site_aniso_U_33
_atom_site_aniso_U_23
_atom_site_aniso_U_13
_atom_site_aniso_U_12
C1 0.0368(16) 0.0183(13) 0.0239(15) 0.0033(11) -0.0076(13) -0.0012(11)
C2 0.0420(19) 0.0339(16) 0.0338(18) 0.0023(13) 0.0012(15) -0.0047(14)
C3 0.049(2) 0.0374(18) 0.0357(18) 0.0042(14) 0.0016(16) -0.0046(15)
C4 0.057(2) 0.0373(18) 0.0317(17) 0.0050(14) 0.0116(16) -0.0072(15)
C5 0.058(2) 0.046(2) 0.0270(17) 0.0043(14) 0.0110(16) 0.0023(16)
C6 0.080(3) 0.046(2) 0.0313(19) -0.0032(15) 0.0006(18) -0.0013(19)
C7 0.047(2) 0.057(2) 0.0279(17) -0.0035(15) -0.0035(15) -0.0077(16)
C8 0.0443(19) 0.0333(17) 0.042(2) 0.0068(14) 0.0007(16) -0.0081(14)
C9 0.0438(19) 0.0422(19) 0.0317(18) -0.0045(14) -0.0025(15) -0.0108(14)
C10 0.053(2) 0.049(2) 0.046(2) -0.0049(16) -0.0072(18) -0.0121(17)
C11 0.059(3) 0.057(2) 0.043(2) -0.0001(18) -0.0133(18) -0.0174(18)
C12 0.049(2) 0.068(3) 0.039(2) 0.0063(18) -0.0098(17) -0.0187(18)
C13 0.0276(14) 0.0260(14) 0.0192(14) 0.0002(11) -0.0008(11) -0.0020(11)
C14 0.0240(14) 0.0272(14) 0.0175(13) 0.0014(11) -0.0007(11) -0.0008(11)
C15 0.0351(16) 0.0244(14) 0.0226(15) -0.0012(11) -0.0051(12) -0.0025(11)
C16 0.0353(16) 0.0379(17) 0.0187(14) -0.0016(12) -0.0078(12) -0.0028(13)
C17 0.0422(18) 0.0339(16) 0.0245(15) 0.0080(12) -0.0078(13) -0.0017(13)
C18 0.0394(17) 0.0282(15) 0.0301(16) 0.0047(12) -0.0071(13) -0.0066(13)
C19 0.0314(15) 0.0267(14) 0.0172(14) -0.0017(11) -0.0012(12) 0.0010(11)
N1 0.0324(14) 0.0309(14) 0.0364(15) 0.0031(11) -0.0124(12) -0.0087(11)
N2 0.0406(15) 0.0356(14) 0.0288(14) -0.0025(11) -0.0048(12) -0.0088(11)
N3 0.0347(16) 0.0512(17) 0.0309(15) -0.0020(12) 0.0019(12) -0.0098(13)
N4 0.0532(18) 0.0528(18) 0.0259(14) -0.0037(12) -0.0040(13) -0.0059(14)
N5 0.0356(15) 0.0561(18) 0.0353(16) 0.0040(13) -0.0040(12) -0.0111(13)
O1 0.0404(12) 0.0307(11) 0.0265(12) -0.0040(9) -0.0071(9) -0.0016(9)
O2 0.0485(14) 0.0267(11) 0.0317(12) 0.0067(9) -0.0190(10) -0.0087(9)
O3 0.0326(11) 0.0282(10) 0.0243(10) 0.0010(8) -0.0122(9) -0.0018(8)

loop_
_atom_type_symbol
_atom_type_description
_atom_type_scat_dispersion_real
_atom_type_scat_dispersion_imag
_atom_type_scat_source
C C 0.0033 0.0016 'International Tables Vol C Tables 4.2.6.8 and 6.1.1.4'
H H 0.0000 0.0000 'International Tables Vol C Tables 4.2.6.8 and 6.1.1.4'
N N 0.0061 0.0033 'International Tables Vol C Tables 4.2.6.8 and 6.1.1.4'
O O 0.0106 0.0060 'International Tables Vol C Tables 4.2.6.8 and 6.1.1.4'

loop_
_geom_angle_atom_site_label_1
_geom_angle_atom_site_label_2
_geom_angle_atom_site_label_3
_geom_angle
O1 C1 N1 127.3(3)
O1 C1 C13 121.8(3)
N1 C1 C13 110.9(3)
N2 C2 N3 134.1(3)
N2 C2 C8 113.8(3)
N3 C2 C8 112.1(3)
N4 C3 C4 121.3(3)
N4 C3 N3 120.4(3)
C4 C3 N3 118.3(3)
C5 C4 C3 120.4(3)
C5 C4 H4 119.8
C3 C4 H4 119.8
C4 C5 C6 119.2(3)
C4 C5 H5 120.4
C6 C5 H5 120.4
C5 C6 C7 116.8(3)
C5 C6 H6 121.6
C7 C6 H6 121.6
N4 C7 C6 121.9(3)
N4 C7 H7 119.0
C6 C7 H7 119.0
N5 C8 C9 122.4(3)
N5 C8 C2 115.5(3)
C9 C8 C2 122.1(3)
C10 C9 C8 116.6(3)
C10 C9 H9 121.7
C8 C9 H9 121.7
C11 C10 C9 122.1(4)
C11 C10 H10 119.0
C9 C10 H10 119.0
C12 C11 C10 117.1(3)
C12 C11 H11 121.5
C10 C11 H11 121.5
N5 C12 C11 125.3(4)
N5 C12 H12 117.4
C11 C12 H12 117.4
C18 C13 C14 119.3(2)
C18 C13 C1 117.4(2)
C14 C13 C1 123.4(2)
C15 C14 C13 119.1(2)
C15 C14 C19 121.0(2)
C13 C14 C19 119.8(2)
C16 C15 C14 121.2(3)
C16 C15 H15 119.4
C14 C15 H15 119.4
C17 C16 C15 119.4(3)
C17 C16 H16 120.3
C15 C16 H16 120.3
C16 C17 C18 120.3(3)
C16 C17 H17 119.9
C18 C17 H17 119.9
C17 C18 C13 120.7(3)
C17 C18 H18 119.6
C13 C18 H18 119.6
O3 C19 O2 123.7(2)
O3 C19 C14 123.3(2)
O2 C19 C14 113.1(2)
C1 N1 N2 120.6(3)
C1 N1 H1N 125.6(19)
N2 N1 H1N 113.5(19)
C2 N2 N1 118.7(3)
C2 N3 C3 138.4(3)
C2 N3 H3N 112(2)
C3 N3 H3N 110(2)
C3 N4 C7 120.4(3)
C8 N5 C12 116.6(3)
C19 O2 H2O 110(3)

loop_
_geom_bond_atom_site_label_1
_geom_bond_atom_site_label_2
_geom_bond_distance
C1 O1 1.240(3)
C1 N1 1.342(4)
C1 C13 1.502(4)
C2 N2 1.301(4)
C2 N3 1.356(4)
C2 C8 1.475(4)
C3 N4 1.298(4)
C3 C4 1.374(5)
C3 N3 1.427(4)
C4 C5 1.359(5)
C4 H4 0.9300
C5 C6 1.388(5)
C5 H5 0.9300
C6 C7 1.403(5)
C6 H6 0.9300
C7 N4 1.333(4)
C7 H7 0.9300
C8 N5 1.343(4)
C8 C9 1.418(5)
C9 C10 1.374(5)
C9 H9 0.9300
C10 C11 1.358(6)
C10 H10 0.9300
C11 C12 1.356(6)
C11 H11 0.9300
C12 N5 1.347(4)
C12 H12 0.9300
C13 C18 1.391(4)
C13 C14 1.396(4)
C14 C15 1.390(4)
C14 C19 1.494(4)
C15 C16 1.388(4)
C15 H15 0.9300
C16 C17 1.372(4)
C16 H16 0.9300
C17 C18 1.386(4)
C17 H17 0.9300
C18 H18 0.9300
C19 O3 1.203(3)
C19 O2 1.321(3)
N1 N2 1.371(3)
N1 H1N 0.96(3)
N3 H3N 0.90(4)
O2 H2O 0.91(5)

loop_
_geom_torsion_atom_site_label_1
_geom_torsion_atom_site_label_2
_geom_torsion_atom_site_label_3
_geom_torsion_atom_site_label_4
_geom_torsion
N4 C3 C4 C5 -1.1(5)
N3 C3 C4 C5 179.1(3)
C3 C4 C5 C6 0.4(5)
C4 C5 C6 C7 0.5(5)
C5 C6 C7 N4 -0.8(5)
N2 C2 C8 N5 178.5(3)
N3 C2 C8 N5 -0.5(4)
N2 C2 C8 C9 -1.0(4)
N3 C2 C8 C9 -180.0(3)
N5 C8 C9 C10 -0.2(5)
C2 C8 C9 C10 179.2(3)
C8 C9 C10 C11 0.5(5)
C9 C10 C11 C12 -0.7(6)
C10 C11 C12 N5 0.6(6)
O1 C1 C13 C18 96.1(3)
N1 C1 C13 C18 -80.6(3)
O1 C1 C13 C14 -84.2(4)
N1 C1 C13 C14 99.1(3)
C18 C13 C14 C15 0.5(4)
C1 C13 C14 C15 -179.3(3)
C18 C13 C14 C19 177.3(3)
C1 C13 C14 C19 -2.5(4)
C13 C14 C15 C16 0.3(4)
C19 C14 C15 C16 -176.5(3)
C14 C15 C16 C17 -1.0(5)
C15 C16 C17 C18 1.0(5)
C16 C17 C18 C13 -0.3(5)
C14 C13 C18 C17 -0.5(5)
C1 C13 C18 C17 179.3(3)
C15 C14 C19 O3 164.2(3)
C13 C14 C19 O3 -12.5(4)
C15 C14 C19 O2 -15.6(4)
C13 C14 C19 O2 167.7(2)
O1 C1 N1 N2 5.5(4)
C13 C1 N1 N2 -178.0(2)
N3 C2 N2 N1 -0.4(5)
C8 C2 N2 N1 -179.1(2)
C1 N1 N2 C2 172.1(3)
N2 C2 N3 C3 3.0(7)
C8 C2 N3 C3 -178.3(3)
N4 C3 N3 C2 0.6(6)
C4 C3 N3 C2 -179.6(3)
C4 C3 N4 C7 0.9(5)
N3 C3 N4 C7 -179.3(3)
C6 C7 N4 C3 0.0(5)
C9 C8 N5 C12 0.1(5)
C2 C8 N5 C12 -179.3(3)
C11 C12 N5 C8 -0.3(5)
